data_2234826
loop_
_publ_author_name
'Shi, Zhong-Feng'
'Li, Jia-Ming'

_publ_section_title
;
 (<i>E</i>)-4-Amino-<i>N</i>'-(5-chloro-2-hydroxybenzylidene)benzohydrazide
;
_journal_coeditor_code TK5088
_journal_issue 5
_journal_name_full 'Acta Crystallographica Section E'
_journal_page_first o1546
_journal_page_last o1547
_journal_paper_doi 10.1107/S160053681201803X
_journal_volume 68
_journal_year 2012
_chemical_formula_iupac 'C14 H12 Cl N3 O2'
_chemical_formula_moiety 'C14 H12 Cl N3 O2'
_chemical_formula_sum 'C14 H12 Cl N3 O2'
_chemical_formula_weight 289.72
_chemical_name_systematic
;
(<i>E</i>)-4-Amino-<i>N'</i>-(5-chloro-2-hydroxybenzylidene)benzohydrazide
;
_space_group_IT_number 33
_symmetry_cell_setting orthorhombic
_symmetry_space_group_name_Hall 'P 2c -2n'
_symmetry_space_group_name_H-M 'P n a 21'
_atom_sites_solution_hydrogens geom
_atom_sites_solution_primary direct
_atom_sites_solution_secondary difmap
_audit_creation_method SHELXL-97
_cell_angle_alpha 90.00
_cell_angle_beta 90.00
_cell_angle_gamma 90.00
_cell_formula_units_Z 4
_cell_length_a 9.3375(16)
_cell_length_b 9.7194(16)
_cell_length_c 14.214(3)
_cell_measurement_reflns_used 6341
_cell_measurement_temperature 296(2)
_cell_measurement_theta_max 27.46
_cell_measurement_theta_min 1.39
_cell_volume 1290.0(4)
_computing_cell_refinement 'SAINT (Bruker, 2007)'
_computing_data_collection 'SMART (Bruker, 2007)'
_computing_data_reduction 'SAINT (Bruker, 2007)'
_computing_molecular_graphics 'SHELXTL (Sheldrick, 2008)'
_computing_publication_material 'SHELXTL (Sheldrick, 2008)'
_computing_structure_refinement 'SHELXL97 (Sheldrick, 2008)'
_computing_structure_solution 'SHELXS97 (Sheldrick, 2008)'
_diffrn_ambient_temperature 296(2)
_diffrn_measured_fraction_theta_full 0.997
_diffrn_measured_fraction_theta_max 0.997
_diffrn_measurement_device_type 'Bruker SMART CCD area-detector'
_diffrn_measurement_method '\f and \w scans'
_diffrn_radiation_monochromator graphite
_diffrn_radiation_source 'fine-focus sealed tube'
_diffrn_radiation_type MoK\a
_diffrn_radiation_wavelength 0.71073
_diffrn_reflns_av_R_equivalents 0.0379
_diffrn_reflns_av_sigmaI/netI 0.0211
_diffrn_reflns_limit_h_max 12
_diffrn_reflns_limit_h_min -11
_diffrn_reflns_limit_k_max 9
_diffrn_reflns_limit_k_min -12
_diffrn_reflns_limit_l_max 18
_diffrn_reflns_limit_l_min -18
_diffrn_reflns_number 8516
_diffrn_reflns_theta_full 27.46
_diffrn_reflns_theta_max 27.46
_diffrn_reflns_theta_min 2.54
_diffrn_standards_number 0
_exptl_absorpt_coefficient_mu 0.300
_exptl_absorpt_correction_T_max 0.970
_exptl_absorpt_correction_T_min 0.947
_exptl_absorpt_correction_type multi-scan
_exptl_absorpt_process_details '(SADABS; Sheldrick, 1996)'
_exptl_crystal_colour yellow
_exptl_crystal_density_diffrn 1.487
_exptl_crystal_density_method 'not measured'
_exptl_crystal_description block
_exptl_crystal_F_000 600
_exptl_crystal_size_max 0.20
_exptl_crystal_size_mid 0.15
_exptl_crystal_size_min 0.10
_refine_diff_density_max 0.361
_refine_diff_density_min -0.162
_refine_ls_abs_structure_details 'Flack (1983), 1407 Friedel pairs'
_refine_ls_abs_structure_Flack 0.09(9)
_refine_ls_extinction_method none
_refine_ls_goodness_of_fit_ref 1.095
_refine_ls_hydrogen_treatment constr
_refine_ls_matrix_type full
_refine_ls_number_parameters 182
_refine_ls_number_reflns 2944
_refine_ls_number_restraints 0
_refine_ls_restrained_S_all 1.095
_refine_ls_R_factor_all 0.0334
_refine_ls_R_factor_gt 0.0326
_refine_ls_shift/su_max 0.000
_refine_ls_shift/su_mean 0.000
_refine_ls_structure_factor_coef Fsqd
_refine_ls_weighting_details 'calc w=1/[\s^2^(Fo^2^)+(0.0553P)^2^+0.2086P] where P=(Fo^2^+2Fc^2^)/3'
_refine_ls_weighting_scheme calc
_refine_ls_wR_factor_gt 0.0839
_refine_ls_wR_factor_ref 0.0844
_reflns_number_gt 2866
_reflns_number_total 2944
_reflns_threshold_expression I>2\s(I)
_cod_data_source_file tk5088.cif
_cod_data_source_block I
_cod_database_code 2234826
_cod_database_fobs_code 2234826

loop_
_symmetry_equiv_pos_as_xyz
'x, y, z'
'-x, -y, z+1/2'
'x+1/2, -y+1/2, z'
'-x+1/2, y+1/2, z+1/2'

loop_
_atom_site_type_symbol
_atom_site_label
_atom_site_fract_x
_atom_site_fract_y
_atom_site_fract_z
_atom_site_U_iso_or_equiv
_atom_site_adp_type
_atom_site_calc_flag
_atom_site_refinement_flags
_atom_site_occupancy
_atom_site_symmetry_multiplicity
Cl Cl1 0.75084(6) 0.97018(6) 0.79216(7) 0.03468(17) Uani d . 1 1
O O1 1.14409(16) 0.65129(17) 0.27805(12) 0.0267(4) Uani d . 1 1
O O2 1.19222(18) 0.8254(2) 0.51735(12) 0.0343(4) Uani d . 1 1
H H2 1.1593 0.8184 0.4641 0.051 Uiso calc R 1 1
N N1 0.8561(3) 0.6238(2) -0.12949(16) 0.0377(5) Uani d . 1 1
H H1A 0.7980 0.6813 -0.1551 0.045 Uiso calc R 1 1
H H1B 0.8867 0.5542 -0.1610 0.045 Uiso calc R 1 1
N N2 0.94718(19) 0.78349(19) 0.30263(14) 0.0224(4) Uani d . 1 1
H H2A 0.8682 0.8164 0.2816 0.027 Uiso calc R 1 1
N N3 0.9907(2) 0.8088(2) 0.39290(13) 0.0224(4) Uani d . 1 1
C C1 0.8999(2) 0.6432(2) -0.03874(17) 0.0262(5) Uani d . 1 1
C C2 0.9933(3) 0.5508(2) 0.00555(18) 0.0270(5) Uani d . 1 1
H H2B 1.0272 0.4748 -0.0273 0.032 Uiso calc R 1 1
C C3 1.0352(2) 0.5718(2) 0.09760(17) 0.0255(5) Uani d . 1 1
H H3 1.0982 0.5103 0.1257 0.031 Uiso calc R 1 1
C C4 0.9840(2) 0.6846(2) 0.14908(16) 0.0220(4) Uani d . 1 1
C C5 0.8906(3) 0.7754(3) 0.10492(17) 0.0286(5) Uani d . 1 1
H H5 0.8548 0.8503 0.1382 0.034 Uiso calc R 1 1
C C6 0.8504(3) 0.7562(3) 0.01244(17) 0.0308(5) Uani d . 1 1
H H6 0.7895 0.8193 -0.0161 0.037 Uiso calc R 1 1
C C7 1.0335(2) 0.7040(2) 0.24690(16) 0.0220(4) Uani d . 1 1
C C8 0.9037(2) 0.8682(2) 0.45000(17) 0.0239(5) Uani d . 1 1
H H8 0.8149 0.8985 0.4294 0.029 Uiso calc R 1 1
C C9 0.9471(2) 0.8871(2) 0.54757(16) 0.0230(4) Uani d . 1 1
C C10 1.0863(2) 0.8585(2) 0.57817(17) 0.0247(5) Uani d . 1 1
C C11 1.1199(2) 0.8632(2) 0.67355(18) 0.0274(5) Uani d . 1 1
H H11 1.2124 0.8434 0.6930 0.033 Uiso calc R 1 1
C C12 1.0177(3) 0.8968(2) 0.73943(16) 0.0268(5) Uani d . 1 1
H H12 1.0402 0.8979 0.8031 0.032 Uiso calc R 1 1
C C13 0.8807(3) 0.9291(2) 0.70915(17) 0.0256(5) Uani d . 1 1
C C14 0.8452(3) 0.9260(2) 0.61485(16) 0.0253(5) Uani d . 1 1
H H14 0.7534 0.9497 0.5959 0.030 Uiso calc R 1 1

loop_
_atom_site_aniso_label
_atom_site_aniso_U_11
_atom_site_aniso_U_22
_atom_site_aniso_U_33
_atom_site_aniso_U_12
_atom_site_aniso_U_13
_atom_site_aniso_U_23
Cl1 0.0388(3) 0.0439(3) 0.0213(3) 0.0096(2) 0.0028(2) -0.0028(3)
O1 0.0207(7) 0.0360(8) 0.0235(9) 0.0020(6) -0.0044(6) 0.0024(7)
O2 0.0268(9) 0.0562(11) 0.0198(8) 0.0067(8) -0.0026(7) 0.0004(8)
N1 0.0550(14) 0.0359(11) 0.0221(11) 0.0034(10) -0.0080(10) -0.0054(9)
N2 0.0218(8) 0.0301(9) 0.0155(8) 0.0004(7) -0.0036(7) 0.0002(7)
N3 0.0232(9) 0.0287(9) 0.0152(8) -0.0022(7) -0.0037(7) 0.0020(7)
C1 0.0289(11) 0.0308(12) 0.0188(10) -0.0055(9) -0.0003(8) 0.0001(9)
C2 0.0284(11) 0.0270(10) 0.0254(11) 0.0000(9) 0.0027(9) -0.0042(10)
C3 0.0228(10) 0.0289(11) 0.0247(12) 0.0021(9) -0.0020(9) -0.0010(9)
C4 0.0227(10) 0.0267(10) 0.0166(10) -0.0023(8) -0.0013(8) -0.0002(8)
C5 0.0374(12) 0.0291(11) 0.0195(11) 0.0054(9) -0.0026(9) -0.0010(9)
C6 0.0403(14) 0.0317(11) 0.0206(11) 0.0065(10) -0.0077(10) 0.0004(9)
C7 0.0236(10) 0.0239(10) 0.0185(11) -0.0033(8) -0.0003(9) 0.0029(8)
C8 0.0235(10) 0.0288(11) 0.0195(11) -0.0007(8) -0.0047(8) 0.0018(9)
C9 0.0271(11) 0.0239(10) 0.0180(10) -0.0009(8) -0.0033(8) 0.0010(9)
C10 0.0263(11) 0.0274(10) 0.0205(11) 0.0000(8) -0.0032(9) -0.0010(9)
C11 0.0258(11) 0.0325(11) 0.0239(12) 0.0019(9) -0.0093(9) -0.0012(9)
C12 0.0360(12) 0.0299(11) 0.0146(10) 0.0002(9) -0.0062(9) -0.0001(9)
C13 0.0322(12) 0.0248(10) 0.0197(11) 0.0011(8) 0.0015(9) -0.0022(9)
C14 0.0252(11) 0.0293(10) 0.0215(11) 0.0019(9) -0.0033(8) 0.0009(9)

loop_
_atom_type_symbol
_atom_type_description
_atom_type_scat_dispersion_real
_atom_type_scat_dispersion_imag
_atom_type_scat_source
C C 0.0033 0.0016 'International Tables Vol C Tables 4.2.6.8 and 6.1.1.4'
H H 0.0000 0.0000 'International Tables Vol C Tables 4.2.6.8 and 6.1.1.4'
N N 0.0061 0.0033 'International Tables Vol C Tables 4.2.6.8 and 6.1.1.4'
O O 0.0106 0.0060 'International Tables Vol C Tables 4.2.6.8 and 6.1.1.4'
Cl Cl 0.1484 0.1585 'International Tables Vol C Tables 4.2.6.8 and 6.1.1.4'

loop_
_geom_angle_atom_site_label_1
_geom_angle_atom_site_label_2
_geom_angle_atom_site_label_3
_geom_angle
C10 O2 H2 109.5
C1 N1 H1A 120.0
C1 N1 H1B 120.0
H1A N1 H1B 120.0
N3 N2 C7 117.90(19)
N3 N2 H2A 121.1
C7 N2 H2A 121.1
C8 N3 N2 118.93(19)
N1 C1 C6 120.1(2)
N1 C1 C2 121.5(2)
C6 C1 C2 118.4(2)
C3 C2 C1 120.6(2)
C3 C2 H2B 119.7
C1 C2 H2B 119.7
C2 C3 C4 120.8(2)
C2 C3 H3 119.6
C4 C3 H3 119.6
C5 C4 C3 118.3(2)
C5 C4 C7 122.7(2)
C3 C4 C7 118.9(2)
C6 C5 C4 121.0(2)
C6 C5 H5 119.5
C4 C5 H5 119.5
C5 C6 C1 120.8(2)
C5 C6 H6 119.6
C1 C6 H6 119.6
O1 C7 N2 121.3(2)
O1 C7 C4 123.1(2)
N2 C7 C4 115.54(19)
N3 C8 C9 118.7(2)
N3 C8 H8 120.6
C9 C8 H8 120.6
C10 C9 C14 118.3(2)
C10 C9 C8 122.0(2)
C14 C9 C8 119.6(2)
O2 C10 C11 117.7(2)
O2 C10 C9 122.0(2)
C11 C10 C9 120.4(2)
C12 C11 C10 120.9(2)
C12 C11 H11 119.6
C10 C11 H11 119.6
C11 C12 C13 119.0(2)
C11 C12 H12 120.5
C13 C12 H12 120.5
C14 C13 C12 121.2(2)
C14 C13 Cl1 119.69(19)
C12 C13 Cl1 119.13(18)
C13 C14 C9 120.3(2)
C13 C14 H14 119.9
C9 C14 H14 119.9

loop_
_geom_bond_atom_site_label_1
_geom_bond_atom_site_label_2
_geom_bond_distance
Cl1 C13 1.741(2)
O1 C7 1.235(2)
O2 C10 1.355(3)
O2 H2 0.8200
N1 C1 1.367(3)
N1 H1A 0.8600
N1 H1B 0.8600
N2 N3 1.369(3)
N2 C7 1.370(3)
N2 H2A 0.8600
N3 C8 1.287(3)
C1 C6 1.396(3)
C1 C2 1.402(3)
C2 C3 1.382(3)
C2 H2B 0.9300
C3 C4 1.402(3)
C3 H3 0.9300
C4 C5 1.392(3)
C4 C7 1.479(3)
C5 C6 1.381(3)
C5 H5 0.9300
C6 H6 0.9300
C8 C9 1.458(3)
C8 H8 0.9300
C9 C10 1.399(3)
C9 C14 1.403(3)
C10 C11 1.393(3)
C11 C12 1.378(3)
C11 H11 0.9300
C12 C13 1.390(3)
C12 H12 0.9300
C13 C14 1.382(3)
C14 H14 0.9300

loop_
_geom_hbond_atom_site_label_D
_geom_hbond_atom_site_label_H
_geom_hbond_atom_site_label_A
_geom_hbond_site_symmetry_A
_geom_hbond_distance_DH
_geom_hbond_distance_HA
_geom_hbond_distance_DA
_geom_hbond_angle_DHA
N2 H2A O1 3_465 0.86 2.12 2.921(2) 156.1
N1 H1A Cl1 1_554 0.86 2.94 3.680(2) 145.4
N1 H1B O1 2_764 0.86 2.19 2.978(3) 151.3
O2 H2 N3 . 0.82 1.88 2.588(3) 145
C5 H5 Cg2 2_774 0.93 2.92 3.473(3) 120
C14 H14 Cg1 3_655 0.93 2.83 3.641(3) 147

loop_
_geom_torsion_atom_site_label_1
_geom_torsion_atom_site_label_2
_geom_torsion_atom_site_label_3
_geom_torsion_atom_site_label_4
_geom_torsion
C7 N2 N3 C8 -171.4(2)
N1 C1 C2 C3 -179.5(2)
C6 C1 C2 C3 -0.2(4)
C1 C2 C3 C4 0.9(4)
C2 C3 C4 C5 -0.5(3)
C2 C3 C4 C7 -179.1(2)
C3 C4 C5 C6 -0.7(4)
C7 C4 C5 C6 177.9(2)
C4 C5 C6 C1 1.4(4)
N1 C1 C6 C5 178.3(2)
C2 C1 C6 C5 -1.0(4)
N3 N2 C7 O1 3.3(3)
N3 N2 C7 C4 -177.71(18)
C5 C4 C7 O1 -158.2(2)
C3 C4 C7 O1 20.4(3)
C5 C4 C7 N2 22.8(3)
C3 C4 C7 N2 -158.6(2)
N2 N3 C8 C9 176.14(19)
N3 C8 C9 C10 8.1(3)
N3 C8 C9 C14 -167.4(2)
C14 C9 C10 O2 -177.5(2)
C8 C9 C10 O2 6.9(3)
C14 C9 C10 C11 2.7(3)
C8 C9 C10 C11 -172.9(2)
O2 C10 C11 C12 179.7(2)
C9 C10 C11 C12 -0.4(4)
C10 C11 C12 C13 -1.4(4)
C11 C12 C13 C14 1.0(4)
C11 C12 C13 Cl1 179.46(18)
C12 C13 C14 C9 1.3(4)
Cl1 C13 C14 C9 -177.17(17)
C10 C9 C14 C13 -3.1(3)
C8 C9 C14 C13 172.6(2)

loop_
_cod_related_entry_id
_cod_related_entry_database
_cod_related_entry_code
1 ChemSpider 30657720
